data_4124460
loop_
_publ_author_name
'Jungbauer, Stefan H.'
'Huber, Stefan M.'

_publ_section_title
;
 Cationic Multidentate Halogen-Bond Donors in Halide Abstraction
 Organocatalysis: Catalyst Optimization by Preorganization.
;
_journal_issue 37
_journal_name_full 'Journal of the American Chemical Society'
_journal_page_first 12110
_journal_page_last 12120
_journal_paper_doi 10.1021/jacs.5b07863
_journal_volume 137
_journal_year 2015
_chemical_formula_moiety '2(C14 H14 I2 N4 Cl2), (CH3CN)'
_chemical_formula_sum 'C30 H31 Cl4 I4 N9'
_chemical_formula_weight 1167.04
_space_group_IT_number 15
_symmetry_cell_setting monoclinic
_symmetry_space_group_name_Hall '-C 2yc'
_symmetry_space_group_name_H-M 'C 1 2/c 1'
_atom_sites_solution_hydrogens geom
_atom_sites_solution_primary direct
_atom_sites_solution_secondary difmap
_audit_creation_method SHELXL-97
_audit_update_record
;
2015-03-30 # Formatted by publCIF

;
_cell_angle_alpha 90.00
_cell_angle_beta 102.697(9)
_cell_angle_gamma 90.00
_cell_formula_units_Z 4
_cell_length_a 15.3276(12)
_cell_length_b 11.0066(10)
_cell_length_c 24.485(2)
_cell_measurement_reflns_used 8000
_cell_measurement_temperature 170(2)
_cell_volume 4029.7(6)
_computing_cell_refinement 'X-Area (Stoe & Cie, 2001)'
_computing_data_collection 'X-Area (Stoe & Cie, 2001)'
_computing_data_reduction 'X-Area (Stoe & Cie, 2001)'
_computing_molecular_graphics 'Diamond (Brandenburg 2011)'
_computing_publication_material 'WinGX publication routines (Farrugia, 1999)'
_computing_structure_refinement 'SHELXL-97 (Sheldrick, 1997)'
_computing_structure_solution 'SIR92 (Altomare 1994)'
_diffrn_ambient_temperature 170(2)
_diffrn_measured_fraction_theta_full 0.996
_diffrn_measured_fraction_theta_max 0.996
_diffrn_measurement_device_type 'STOE IPDS I'
_diffrn_measurement_method \w
_diffrn_radiation_monochromator graphite
_diffrn_radiation_source 'fine-focus sealed tube'
_diffrn_radiation_type MoK\a
_diffrn_radiation_wavelength 0.71073
_diffrn_reflns_av_R_equivalents 0.0607
_diffrn_reflns_av_sigmaI/netI 0.0395
_diffrn_reflns_limit_h_max 19
_diffrn_reflns_limit_h_min -19
_diffrn_reflns_limit_k_max 14
_diffrn_reflns_limit_k_min -14
_diffrn_reflns_limit_l_max 31
_diffrn_reflns_limit_l_min -31
_diffrn_reflns_number 16656
_diffrn_reflns_theta_full 27.00
_diffrn_reflns_theta_max 27.00
_diffrn_reflns_theta_min 2.30
_exptl_absorpt_coefficient_mu 3.392
_exptl_absorpt_correction_T_max 0.7478
_exptl_absorpt_correction_T_min 0.4274
_exptl_absorpt_correction_type numerical
_exptl_absorpt_process_details
;
 [X-Red (Stoe & Cie, 2001) and X-Shape (Stoe & Cie, 1999)]
;
_exptl_crystal_colour yellow
_exptl_crystal_density_diffrn 1.924
_exptl_crystal_density_method 'not measured'
_exptl_crystal_description prism
_exptl_crystal_F_000 2216
_exptl_crystal_size_max 0.5
_exptl_crystal_size_mid 0.4
_exptl_crystal_size_min 0.3
_refine_diff_density_max 0.688
_refine_diff_density_min -0.596
_refine_diff_density_rms 0.117
_refine_ls_extinction_method none
_refine_ls_goodness_of_fit_ref 1.043
_refine_ls_hydrogen_treatment mixed
_refine_ls_matrix_type full
_refine_ls_number_parameters 228
_refine_ls_number_reflns 4375
_refine_ls_number_restraints 1
_refine_ls_restrained_S_all 1.043
_refine_ls_R_factor_all 0.0331
_refine_ls_R_factor_gt 0.0268
_refine_ls_shift/su_max 0.007
_refine_ls_shift/su_mean 0.000
_refine_ls_structure_factor_coef Fsqd
_refine_ls_weighting_details 'calc w=1/[\s^2^(Fo^2^)+(0.0374P)^2^+1.6106P] where P=(Fo^2^+2Fc^2^)/3'
_refine_ls_weighting_scheme calc
_refine_ls_wR_factor_gt 0.0660
_refine_ls_wR_factor_ref 0.0683
_reflns_number_gt 3691
_reflns_number_total 4375
_reflns_threshold_expression >2\s(I)
_cod_data_source_file ja5b07863_si_002.cif
_cod_data_source_block shj-189a
_cod_depositor_comments 'Adding full bibliography for 4124460--4124462.cif.'
_cod_original_sg_symbol_H-M 'C 2/c'
_cod_database_code 4124460
_publcif_datablock.id {0debf4db-a034-482f-b8a8-fc0ea8985ade}

_publcif_info_exptl_table_max_cols 4
_publcif_info_exptl_table_use_headnotes n

loop_
_symmetry_equiv_pos_as_xyz
'x, y, z'
'-x, y, -z+1/2'
'x+1/2, y+1/2, z'
'-x+1/2, y+1/2, -z+1/2'
'-x, -y, -z'
'x, -y, z-1/2'
'-x+1/2, -y+1/2, -z'
'x+1/2, -y+1/2, z-1/2'

loop_
_atom_site_label
_atom_site_type_symbol
_atom_site_fract_x
_atom_site_fract_y
_atom_site_fract_z
_atom_site_U_iso_or_equiv
_atom_site_adp_type
_atom_site_occupancy
_atom_site_symmetry_multiplicity
_atom_site_calc_flag
_atom_site_refinement_flags
_atom_site_disorder_assembly
_atom_site_disorder_group
I1 I 0.018907(13) 0.064400(18) 0.924969(8) 0.02181(7) Uani 1 1 d . . .
I2 I 0.357625(14) 0.12460(2) 1.174361(8) 0.02538(7) Uani 1 1 d . . .
N4 N 0.23528(19) 0.1879(3) 1.25564(11) 0.0286(6) Uani 1 1 d . . .
N3 N 0.18187(18) 0.2679(2) 1.17460(11) 0.0219(5) Uani 1 1 d . . .
N2 N -0.02576(17) 0.2792(2) 0.99575(10) 0.0216(6) Uani 1 1 d . . .
N1 N -0.14413(18) 0.2131(3) 0.93914(11) 0.0242(6) Uani 1 1 d . . .
C1 C -0.2063(3) 0.1350(4) 0.90015(16) 0.0365(9) Uani 1 1 d . . .
H1A H -0.1875 0.1297 0.8653 0.055 Uiso 1 1 calc R . .
H1B H -0.2654 0.1689 0.8937 0.055 Uiso 1 1 calc R . .
H1C H -0.2067 0.0552 0.9160 0.055 Uiso 1 1 calc R . .
C4 C -0.0557(2) 0.1969(3) 0.95553(12) 0.0227(6) Uani 1 1 d . . .
C13 C 0.2499(2) 0.2005(3) 1.20393(12) 0.0226(6) Uani 1 1 d . . .
C3 C -0.0960(2) 0.3492(3) 1.00444(14) 0.0282(7) Uani 1 1 d . . .
H3 H -0.0931 0.4122 1.0301 0.034 Uiso 1 1 calc R . .
C14 C 0.2937(3) 0.1206(4) 1.30132(16) 0.0424(10) Uani 1 1 d . . .
H14A H 0.3493 0.1632 1.3131 0.064 Uiso 1 1 calc R . .
H14B H 0.3049 0.0409 1.2884 0.064 Uiso 1 1 calc R . .
H14C H 0.2650 0.1136 1.3323 0.064 Uiso 1 1 calc R . .
C12 C 0.1573(2) 0.2472(3) 1.25881(14) 0.0301(7) Uani 1 1 d . . .
H12 H 0.1326 0.2518 1.2902 0.036 Uiso 1 1 calc R . .
C11 C 0.1235(2) 0.2970(3) 1.20862(14) 0.0267(7) Uani 1 1 d . . .
H11 H 0.0712 0.3421 1.1986 0.032 Uiso 1 1 calc R . .
C7 C 0.1659(2) 0.2951(3) 1.11551(12) 0.0198(6) Uani 1 1 d . . .
C8 C 0.2310(2) 0.3470(3) 1.09205(13) 0.0234(6) Uani 1 1 d . . .
H8 H 0.2863 0.3676 1.1143 0.028 Uiso 1 1 calc R . .
C9 C 0.2128(2) 0.3680(3) 1.03495(14) 0.0267(7) Uani 1 1 d . . .
H9 H 0.2571 0.4002 1.0187 0.032 Uiso 1 1 calc R . .
C10 C 0.1293(2) 0.3416(3) 1.00162(13) 0.0227(6) Uani 1 1 d . . .
H10 H 0.1173 0.3547 0.9632 0.027 Uiso 1 1 calc R . .
C5 C 0.0646(2) 0.2951(3) 1.02724(12) 0.0204(6) Uani 1 1 d . . .
C6 C 0.0809(2) 0.2690(3) 1.08373(12) 0.0206(6) Uani 1 1 d . . .
H6 H 0.0369 0.2355 1.0999 0.025 Uiso 1 1 calc R . .
C2 C -0.1700(2) 0.3087(3) 0.96837(14) 0.0291(7) Uani 1 1 d . . .
H2 H -0.2276 0.3395 0.9640 0.035 Uiso 1 1 calc R . .
N20 N 0.3510(6) 0.5766(8) 0.7693(4) 0.059(2) Uani 0.50 1 d P A 1
C21 C 0.4186(7) 0.5594(7) 0.7608(3) 0.043(2) Uani 0.50 1 d PD . 1
C20 C 0.5113(15) 0.5370(10) 0.7529(18) 0.052(4) Uani 0.50 1 d PD . 1
H20A H 0.5519 0.5095 0.7868 0.079 Uiso 0.50 1 d PR . 1
H20B H 0.5368 0.6078 0.7394 0.079 Uiso 0.50 1 d PR . 1
H20C H 0.5065 0.4733 0.7252 0.079 Uiso 0.50 1 d PR . 1
Cl1 Cl 0.11773(5) 0.87293(8) 0.88391(3) 0.02903(18) Uani 1 1 d . . .
Cl2 Cl 0.00248(6) 0.46981(9) 0.87342(4) 0.0359(2) Uani 1 1 d . . .

loop_
_atom_site_aniso_label
_atom_site_aniso_U_11
_atom_site_aniso_U_22
_atom_site_aniso_U_33
_atom_site_aniso_U_23
_atom_site_aniso_U_13
_atom_site_aniso_U_12
I1 0.01900(11) 0.02514(11) 0.02034(11) -0.00417(7) 0.00224(8) 0.00151(8)
I2 0.02115(12) 0.02744(12) 0.02446(12) -0.00131(8) -0.00167(8) 0.00508(8)
N4 0.0247(15) 0.0344(15) 0.0249(14) 0.0048(12) 0.0014(11) 0.0047(13)
N3 0.0159(13) 0.0269(14) 0.0215(13) 0.0015(10) 0.0010(10) 0.0008(11)
N2 0.0171(13) 0.0242(13) 0.0206(12) -0.0043(10) -0.0019(10) 0.0024(10)
N1 0.0170(13) 0.0291(14) 0.0231(13) -0.0047(11) -0.0028(10) 0.0022(11)
C1 0.0250(19) 0.038(2) 0.040(2) -0.0166(16) -0.0088(15) 0.0003(16)
C4 0.0204(16) 0.0242(15) 0.0214(14) -0.0011(12) 0.0000(12) 0.0034(13)
C13 0.0185(15) 0.0285(16) 0.0197(14) 0.0012(12) 0.0017(12) 0.0012(13)
C3 0.0213(17) 0.0305(17) 0.0306(17) -0.0042(14) 0.0008(13) 0.0091(14)
C14 0.045(2) 0.052(2) 0.0287(18) 0.0125(17) 0.0036(16) 0.020(2)
C12 0.0269(18) 0.0409(19) 0.0229(15) -0.0001(15) 0.0063(13) 0.0016(16)
C11 0.0184(16) 0.0369(19) 0.0257(16) 0.0034(13) 0.0063(12) 0.0024(14)
C7 0.0178(15) 0.0220(15) 0.0178(13) -0.0019(11) 0.0003(11) 0.0037(12)
C8 0.0137(15) 0.0256(16) 0.0288(16) -0.0011(13) 0.0001(12) -0.0027(12)
C9 0.0206(17) 0.0318(18) 0.0279(16) 0.0025(13) 0.0063(13) -0.0005(14)
C10 0.0217(16) 0.0256(16) 0.0197(14) -0.0016(12) 0.0024(12) 0.0028(13)
C5 0.0153(15) 0.0212(14) 0.0217(14) -0.0030(12) -0.0023(11) 0.0031(12)
C6 0.0150(15) 0.0230(15) 0.0230(15) -0.0012(12) 0.0025(11) 0.0018(12)
C2 0.0187(17) 0.0320(17) 0.0334(17) -0.0058(14) -0.0009(13) 0.0066(14)
N20 0.054(5) 0.060(5) 0.062(5) -0.005(4) 0.010(4) 0.017(4)
C21 0.056(6) 0.035(4) 0.032(4) -0.002(3) -0.004(4) 0.006(4)
C20 0.031(13) 0.079(5) 0.038(8) -0.003(8) -0.012(11) 0.009(7)
Cl1 0.0205(4) 0.0344(4) 0.0318(4) -0.0081(3) 0.0049(3) 0.0044(3)
Cl2 0.0291(5) 0.0449(5) 0.0290(4) -0.0086(4) -0.0037(3) 0.0160(4)

loop_
_atom_type_symbol
_atom_type_description
_atom_type_scat_dispersion_real
_atom_type_scat_dispersion_imag
_atom_type_scat_source
C C 0.0033 0.0016 'International Tables Vol C Tables 4.2.6.8 and 6.1.1.4'
Cl Cl 0.1484 0.1585 'International Tables Vol C Tables 4.2.6.8 and 6.1.1.4'
I I -0.4742 1.8119 'International Tables Vol C Tables 4.2.6.8 and 6.1.1.4'
N N 0.0061 0.0033 'International Tables Vol C Tables 4.2.6.8 and 6.1.1.4'
H H 0.0000 0.0000 'International Tables Vol C Tables 4.2.6.8 and 6.1.1.4'

loop_
_geom_angle_atom_site_label_1
_geom_angle_atom_site_label_2
_geom_angle_atom_site_label_3
_geom_angle
_geom_angle_site_symmetry_1
_geom_angle_site_symmetry_3
C13 N4 C12 109.3(3) . .
C13 N4 C14 124.8(3) . .
C12 N4 C14 125.9(3) . .
C13 N3 C11 109.3(3) . .
C13 N3 C7 126.0(3) . .
C11 N3 C7 124.4(3) . .
C4 N2 C3 109.7(3) . .
C4 N2 C5 127.5(3) . .
C3 N2 C5 122.8(3) . .
C4 N1 C2 109.5(3) . .
C4 N1 C1 125.9(3) . .
C2 N1 C1 124.3(3) . .
N1 C1 H1A 109.5 . .
N1 C1 H1B 109.5 . .
H1A C1 H1B 109.5 . .
N1 C1 H1C 109.5 . .
H1A C1 H1C 109.5 . .
H1B C1 H1C 109.5 . .
N1 C4 N2 106.9(3) . .
N1 C4 I1 125.7(2) . .
N2 C4 I1 127.4(2) . .
N4 C13 N3 106.8(3) . .
N4 C13 I2 126.0(2) . .
N3 C13 I2 127.2(2) . .
C2 C3 N2 106.6(3) . .
C2 C3 H3 126.7 . .
N2 C3 H3 126.7 . .
N4 C14 H14A 109.5 . .
N4 C14 H14B 109.5 . .
H14A C14 H14B 109.5 . .
N4 C14 H14C 109.5 . .
H14A C14 H14C 109.5 . .
H14B C14 H14C 109.5 . .
C11 C12 N4 107.9(3) . .
C11 C12 H12 126.1 . .
N4 C12 H12 126.1 . .
C12 C11 N3 106.6(3) . .
C12 C11 H11 126.7 . .
N3 C11 H11 126.7 . .
C8 C7 C6 121.7(3) . .
C8 C7 N3 121.6(3) . .
C6 C7 N3 116.6(3) . .
C7 C8 C9 119.2(3) . .
C7 C8 H8 120.4 . .
C9 C8 H8 120.4 . .
C8 C9 C10 120.9(3) . .
C8 C9 H9 119.6 . .
C10 C9 H9 119.6 . .
C5 C10 C9 118.1(3) . .
C5 C10 H10 120.9 . .
C9 C10 H10 120.9 . .
C6 C5 C10 122.8(3) . .
C6 C5 N2 116.8(3) . .
C10 C5 N2 120.2(3) . .
C5 C6 C7 117.2(3) . .
C5 C6 H6 121.4 . .
C7 C6 H6 121.4 . .
C3 C2 N1 107.2(3) . .
C3 C2 H2 126.4 . .
N1 C2 H2 126.4 . .
N20 C21 C20 175(2) . 2_656
N20 C21 C20 176.6(18) . .
C20 C21 C20 9(3) 2_656 .
C20 C20 C21 139(10) 2_656 2_656
C20 C20 C21 33(10) 2_656 .
C21 C20 C21 157.2(18) 2_656 .
C20 C20 H20A 139.0 2_656 .
C21 C20 H20A 81.9 2_656 .
C21 C20 H20A 113.1 . .
C20 C20 H20B 107.7 2_656 .
C21 C20 H20B 44.9 2_656 .
C21 C20 H20B 112.4 . .
H20A C20 H20B 108.3 . .
C20 C20 H20C 78.0 2_656 .
C21 C20 H20C 83.6 2_656 .
C21 C20 H20C 106.3 . .
H20A C20 H20C 108.0 . .
H20B C20 H20C 108.6 . .

loop_
_geom_bond_atom_site_label_1
_geom_bond_atom_site_label_2
_geom_bond_distance
_geom_bond_site_symmetry_2
I1 C4 2.091(3) .
I2 C13 2.116(3) .
N4 C13 1.340(4) .
N4 C12 1.378(5) .
N4 C14 1.470(4) .
N3 C13 1.350(4) .
N3 C11 1.387(4) .
N3 C7 1.445(4) .
N2 C4 1.342(4) .
N2 C3 1.379(4) .
N2 C5 1.440(4) .
N1 C4 1.338(4) .
N1 C2 1.379(4) .
N1 C1 1.469(4) .
C1 H1A 0.9600 .
C1 H1B 0.9600 .
C1 H1C 0.9600 .
C3 C2 1.351(5) .
C3 H3 0.9300 .
C14 H14A 0.9600 .
C14 H14B 0.9600 .
C14 H14C 0.9600 .
C12 C11 1.341(5) .
C12 H12 0.9300 .
C11 H11 0.9300 .
C7 C8 1.379(4) .
C7 C6 1.394(4) .
C8 C9 1.384(5) .
C8 H8 0.9300 .
C9 C10 1.389(5) .
C9 H9 0.9300 .
C10 C5 1.383(5) .
C10 H10 0.9300 .
C5 C6 1.381(4) .
C6 H6 0.9300 .
C2 H2 0.9300 .
N20 C21 1.117(13) .
C21 C20 1.22(3) 2_656
C21 C20 1.496(19) .
C20 C20 0.35(5) 2_656
C20 C21 1.22(3) 2_656
C20 H20A 0.9686 .
C20 H20B 0.9633 .
C20 H20C 0.9681 .

loop_
_publcif_info_datablock.id
_publcif_info_datablock.publ_exptl
_publcif_info_datablock.publ_geom
_publcif_info_datablock.structure
{0debf4db-a034-482f-b8a8-fc0ea8985ade} y y y

loop_
_publcif_info_exptl_table_extra_item
sin_theta_over_lambda_max

loop_
_publcif_info_tables.block_id
_publcif_info_tables.reference_item
{0debf4db-a034-482f-b8a8-fc0ea8985ade} '_publcif_info_datablock.publ_exptl'

loop_
_publcif_info_cif.paper_type
EE
